data_1574326
loop_
_publ_author_name
'Agati, Milo'
'Romi, Sebastiano'
'Fanetti, Samuele'
'Radacki, Krzysztof'
'Hanfland, Michael'
'Braunschweig, Holger'
'Marder, Todd B.'
'Clark, Stewart J.'
'Friedrich, Alexandra'
'Bini, Roberto'

_publ_section_title
;
 Insights into topochemical versus stress-induced high-pressure reactivity
 of azobenzene by single crystal X-ray diffraction
;
_journal_issue 21
_journal_name_full 'Chemical Science'
_journal_page_first 9240
_journal_page_last 9254
_journal_paper_doi 10.1039/D5SC00432B
_journal_volume 16
_journal_year 2025
_chemical_formula_moiety 'C12 H10 N2'
_chemical_formula_sum 'C12 H10 N2'
_chemical_formula_weight 182.22
_chemical_name_systematic trans-azobenzene
_space_group_crystal_system monoclinic
_space_group_IT_number 14
_space_group_name_Hall '-P 2ybc'
_space_group_name_H-M_alt 'P 1 21/c 1'
_atom_sites_solution_hydrogens geom
_atom_sites_solution_primary dual
_atom_sites_solution_secondary difmap
_audit_creation_date 2023-03-16
_audit_creation_method 'CIF-fill 1.3s (K.Radacki, 2005-23)'
_audit_update_record
;
2024-02-29 deposited with the CCDC.	2025-04-04 downloaded from the CCDC.
;
_cell_angle_alpha 90
_cell_angle_beta 114.53(13)
_cell_angle_gamma 90
_cell_formula_units_Z 4
_cell_length_a 12.38(2)
_cell_length_b 5.4468(7)
_cell_length_c 10.725(6)
_cell_measurement_pressure 13570000
_cell_measurement_reflns_used 392
_cell_measurement_temperature 298(2)
_cell_measurement_theta_max 19.8680
_cell_measurement_theta_min 2.1860
_cell_volume 657.9(13)
_computing_cell_refinement 'CrysAlisPro 1.171.41.123a (Rigaku OD, 2022)'
_computing_data_collection 'ESRF ID15B beamline software'
_computing_data_reduction 'CrysAlisPro 1.171.41.123a (Rigaku OD, 2022)'
_computing_molecular_graphics 'ShelXLe (Huebschle et all, 2011)'
_computing_publication_material 'SHELXL-2018/3 (Sheldrick, 2018)'
_computing_structure_refinement 'SHELXL-2018/3 (Sheldrick, 2018)'
_computing_structure_solution 'SHELXT 2014/5 (Sheldrick, 2014)'
_diffrn_ambient_environment He
_diffrn_ambient_pressure 13570000
_diffrn_ambient_temperature 298(2)
_diffrn_detector HPA
_diffrn_detector_area_resol_mean 13.3333
_diffrn_detector_type 'EIGER2 X 9M CdTe'
_diffrn_measured_fraction_theta_full 0.323
_diffrn_measured_fraction_theta_max 0.194
_diffrn_measurement_details
;
 List of Runs (angles in degrees, time in seconds):
 --------------------------------------------------------------------------
  1  \w    -33.00  32.00   0.50    0.50    --    0.00   0.00   0.00  130
;
_diffrn_measurement_device 'single-axis goniometer'
_diffrn_measurement_device_type 'in-house developed goniometer'
_diffrn_measurement_method '\w scan'
_diffrn_orient_matrix_type
;
 CrysAlisPro convention (1999,Acta A55,543-557)
;
_diffrn_orient_matrix_UB_11 -0.0363357274
_diffrn_orient_matrix_UB_12 0.0053354274
_diffrn_orient_matrix_UB_13 -0.0197209781
_diffrn_orient_matrix_UB_21 0.0028085037
_diffrn_orient_matrix_UB_22 0.0217467570
_diffrn_orient_matrix_UB_23 -0.0351224572
_diffrn_orient_matrix_UB_31 -0.0017686412
_diffrn_orient_matrix_UB_32 -0.0717676011
_diffrn_orient_matrix_UB_33 -0.0119919163
_diffrn_radiation_monochromator 'Si(111) Bragg monochromator'
_diffrn_radiation_probe x-ray
_diffrn_radiation_type synchrotron
_diffrn_radiation_wavelength 0.410
_diffrn_reflns_av_R_equivalents 0.0444
_diffrn_reflns_av_unetI/netI 0.0661
_diffrn_reflns_Laue_measured_fraction_full 0.323
_diffrn_reflns_Laue_measured_fraction_max 0.194
_diffrn_reflns_limit_h_max 15
_diffrn_reflns_limit_h_min -14
_diffrn_reflns_limit_k_max 8
_diffrn_reflns_limit_k_min -8
_diffrn_reflns_limit_l_max 16
_diffrn_reflns_limit_l_min -17
_diffrn_reflns_number 2814
_diffrn_reflns_point_group_measured_fraction_full 0.323
_diffrn_reflns_point_group_measured_fraction_max 0.194
_diffrn_reflns_theta_full 14.241
_diffrn_reflns_theta_max 21.372
_diffrn_reflns_theta_min 2.191
_diffrn_source synchrotron
_diffrn_source_type 'ESRF EBS (Extremely Brilliant Source)'
_exptl_absorpt_coefficient_mu 0.050
_exptl_absorpt_correction_T_max 1.00000
_exptl_absorpt_correction_T_min 0.28553
_exptl_absorpt_correction_type multi-scan
_exptl_absorpt_process_details
;
 CrysAlisPro 1.171.41.123a (Rigaku Oxford Diffraction, 2022) Empirical 
 absorption correction using spherical harmonics, implemented in SCALE3 
 ABSPACK scaling algorithm.
;
_exptl_crystal_colour orange
_exptl_crystal_density_diffrn 1.840
_exptl_crystal_description plate
_exptl_crystal_F_000 384
_exptl_crystal_preparation
;
 For data collection the crystal was mounted in a diamond-anvil cell.
;
_refine_diff_density_max 0.397
_refine_diff_density_min -0.275
_refine_diff_density_rms 0.075
_refine_ls_extinction_method none
_refine_ls_goodness_of_fit_ref 1.096
_refine_ls_hydrogen_treatment constr
_refine_ls_matrix_type full
_refine_ls_number_parameters 128
_refine_ls_number_reflns 2814
_refine_ls_number_restraints 84
_refine_ls_restrained_S_all 1.086
_refine_ls_R_factor_all 0.1049
_refine_ls_R_factor_gt 0.0819
_refine_ls_shift/su_max 0.000
_refine_ls_shift/su_mean 0.000
_refine_ls_structure_factor_coef Fsqd
_refine_ls_weighting_details
;
 w=1/[\s^2^(Fo^2^)+(0.1596P)^2^] where P=(Fo^2^+2Fc^2^)/3
;
_refine_ls_weighting_scheme calc
_refine_ls_wR_factor_gt 0.2257
_refine_ls_wR_factor_ref 0.2412
_reflns_Friedel_coverage 0.000
_reflns_number_gt 2063
_reflns_number_total 2814
_reflns_threshold_expression 'I > 2\s(I)'
_cod_data_source_file d5sc00432b3.cif
_cod_data_source_block AZO_13p6GPa
_cod_depositor_comments 'Adding full bibliography for 1574311--1574352.cif.'
_cod_original_cell_volume 657.7(13)
_cod_original_sg_symbol_H-M 'P 21/c'
_cod_database_code 1574326
_shelx_shelxl_version_number 2018/3
_shelx_space_group_comment
;
 The symmetry employed for this shelxl refinement is uniquely defined by the 
 following loop, which should always be used as a source of symmetry 
 information in preference to the above space-group names. They are only 
 intended as comments.
;

loop_
_space_group_symop_operation_xyz
'x, y, z'
'-x, y+1/2, -z+1/2'
'-x, -y, -z'
'x, -y-1/2, z-1/2'

loop_
_atom_site_label
_atom_site_type_symbol
_atom_site_fract_x
_atom_site_fract_y
_atom_site_fract_z
_atom_site_U_iso_or_equiv
_atom_site_adp_type
_atom_site_occupancy
_atom_site_site_symmetry_order
_atom_site_calc_flag
_atom_site_refinement_flags_posn
_atom_site_refinement_flags_adp
_atom_site_refinement_flags_occupancy
_atom_site_disorder_assembly
_atom_site_disorder_group
N1 N 0.4905(6) 0.1114(5) 0.5076(5) 0.0232(19) Uani 1 1 d . U . . .
C1 C 0.4245(7) 0.1429(6) 0.5854(6) 0.023(2) Uani 1 1 d . U . . .
C2 C 0.3796(8) 0.3751(6) 0.5872(6) 0.022(2) Uani 1 1 d . U . . .
H2 H 0.386270 0.499182 0.531166 0.027 Uiso 1 1 calc R U . . .
C3 C 0.3249(8) 0.4182(7) 0.6739(6) 0.024(2) Uani 1 1 d . U . . .
H3 H 0.291722 0.571348 0.674256 0.029 Uiso 1 1 calc R U . . .
C4 C 0.3188(7) 0.2359(7) 0.7603(6) 0.023(2) Uani 1 1 d . U . . .
H4 H 0.282200 0.267763 0.818805 0.028 Uiso 1 1 calc R U . . .
C5 C 0.3664(8) 0.0079(6) 0.7606(6) 0.023(2) Uani 1 1 d . U . . .
H5 H 0.365084 -0.111936 0.821712 0.028 Uiso 1 1 calc R U . . .
C6 C 0.4159(8) -0.0420(6) 0.6702(6) 0.022(2) Uani 1 1 d . U . . .
H6 H 0.443657 -0.199010 0.665742 0.026 Uiso 1 1 calc R U . . .
N2 N 0.9859(7) 0.1078(5) 0.9792(5) 0.024(2) Uani 1 1 d . U . . .
C7 C 0.9219(8) 0.1216(7) 0.8362(6) 0.023(2) Uani 1 1 d . U . . .
C8 C 0.9141(8) -0.0719(6) 0.7480(6) 0.024(2) Uani 1 1 d . U . . .
H8 H 0.943449 -0.225982 0.783067 0.028 Uiso 1 1 calc R U . . .
C9 C 0.8626(8) -0.0338(6) 0.6084(6) 0.026(2) Uani 1 1 d . U . . .
H9 H 0.859386 -0.160041 0.548581 0.031 Uiso 1 1 calc R U . . .
C10 C 0.8162(8) 0.1930(7) 0.5587(6) 0.027(2) Uani 1 1 d . U . . .
H10 H 0.778732 0.218237 0.464552 0.032 Uiso 1 1 calc R U . . .
C11 C 0.8244(8) 0.3846(7) 0.6472(6) 0.025(2) Uani 1 1 d . U . . .
H11 H 0.794818 0.538452 0.611929 0.030 Uiso 1 1 calc R U . . .
C12 C 0.8758(8) 0.3493(6) 0.7861(6) 0.024(2) Uani 1 1 d . U . . .
H12 H 0.879565 0.476668 0.845477 0.029 Uiso 1 1 calc R U . . .

loop_
_atom_site_aniso_label
_atom_site_aniso_U_11
_atom_site_aniso_U_22
_atom_site_aniso_U_33
_atom_site_aniso_U_23
_atom_site_aniso_U_13
_atom_site_aniso_U_12
N1 0.025(6) 0.0267(16) 0.023(3) 0.0000(11) 0.014(4) 0.0012(15)
C1 0.024(7) 0.0275(17) 0.026(3) 0.0001(14) 0.017(4) 0.0008(19)
C2 0.018(7) 0.0287(17) 0.023(3) 0.0002(14) 0.012(4) -0.0004(18)
C3 0.022(7) 0.0272(17) 0.027(3) 0.0007(14) 0.015(4) 0.0035(18)
C4 0.018(7) 0.0307(18) 0.025(3) -0.0011(14) 0.013(5) -0.0003(19)
C5 0.019(7) 0.0278(18) 0.027(3) 0.0019(14) 0.015(4) 0.0007(18)
C6 0.017(6) 0.0267(16) 0.024(3) 0.0001(14) 0.013(4) 0.0005(19)
N2 0.024(6) 0.0289(17) 0.024(3) 0.0020(12) 0.014(4) 0.0006(16)
C7 0.020(7) 0.0301(18) 0.021(3) 0.0018(14) 0.011(4) -0.0005(19)
C8 0.023(7) 0.0249(16) 0.027(3) 0.0003(14) 0.014(4) -0.0016(18)
C9 0.028(7) 0.0294(18) 0.026(3) -0.0034(15) 0.016(4) -0.004(2)
C10 0.027(7) 0.0339(18) 0.026(3) 0.0011(16) 0.018(5) -0.001(2)
C11 0.022(7) 0.0291(18) 0.026(3) 0.0031(14) 0.013(5) 0.0021(19)
C12 0.021(7) 0.0283(18) 0.029(3) 0.0013(15) 0.017(4) 0.0013(19)

loop_
_atom_type_symbol
_atom_type_description
_atom_type_scat_dispersion_real
_atom_type_scat_dispersion_imag
_atom_type_scat_source
N N 0.0000 0.0000 'International Tables Vol C Tables 4.2.6.8 and 6.1.1.4'
C C 0.0006 0.0010 'International Tables Vol C Tables 4.2.6.8 and 6.1.1.4'
H H -0.0001 0.0005 'International Tables Vol C Tables 4.2.6.8 and 6.1.1.4'

loop_
_geom_angle_atom_site_label_1
_geom_angle_atom_site_label_2
_geom_angle_atom_site_label_3
_geom_angle
_geom_angle_site_symmetry_1
_geom_angle_site_symmetry_3
_geom_angle_publ_flag
N1 N1 C1 112.5(4) 3_656 . ?
C2 C1 C6 120.8(4) . . ?
C2 C1 N1 117.2(3) . . ?
C6 C1 N1 121.6(4) . . ?
C3 C2 C1 118.5(3) . . ?
C3 C2 H2 120.8 . . ?
C1 C2 H2 120.8 . . ?
C2 C3 C4 120.6(4) . . ?
C2 C3 H3 119.7 . . ?
C4 C3 H3 119.7 . . ?
C5 C4 C3 120.6(4) . . ?
C5 C4 H4 119.7 . . ?
C3 C4 H4 119.7 . . ?
C6 C5 C4 119.6(3) . . ?
C6 C5 H5 120.2 . . ?
C4 C5 H5 120.2 . . ?
C5 C6 C1 119.8(4) . . ?
C5 C6 H6 120.1 . . ?
C1 C6 H6 120.1 . . ?
N2 N2 C7 112.7(5) 3_757 . ?
C12 C7 C8 121.0(5) . . ?
C12 C7 N2 115.4(4) . . ?
C8 C7 N2 123.4(5) . . ?
C9 C8 C7 119.7(4) . . ?
C9 C8 H8 120.2 . . ?
C7 C8 H8 120.2 . . ?
C10 C9 C8 119.2(4) . . ?
C10 C9 H9 120.4 . . ?
C8 C9 H9 120.4 . . ?
C9 C10 C11 120.8(5) . . ?
C9 C10 H10 119.6 . . ?
C11 C10 H10 119.6 . . ?
C12 C11 C10 120.6(5) . . ?
C12 C11 H11 119.7 . . ?
C10 C11 H11 119.7 . . ?
C11 C12 C7 118.8(4) . . ?
C11 C12 H12 120.6 . . ?
C7 C12 H12 120.6 . . ?

loop_
_geom_bond_atom_site_label_1
_geom_bond_atom_site_label_2
_geom_bond_distance
_geom_bond_site_symmetry_2
_geom_bond_publ_flag
N1 N1 1.259(6) 3_656 ?
N1 C1 1.399(6) . ?
C1 C2 1.385(6) . ?
C1 C6 1.391(5) . ?
C2 C3 1.380(6) . ?
C2 H2 0.9300 . ?
C3 C4 1.381(5) . ?
C3 H3 0.9300 . ?
C4 C5 1.374(6) . ?
C4 H4 0.9300 . ?
C5 C6 1.371(6) . ?
C5 H5 0.9300 . ?
C6 H6 0.9300 . ?
N2 N2 1.253(7) 3_757 ?
N2 C7 1.405(9) . ?
C7 C12 1.378(7) . ?
C7 C8 1.393(5) . ?
C8 C9 1.378(9) . ?
C8 H8 0.9300 . ?
C9 C10 1.373(7) . ?
C9 H9 0.9300 . ?
C10 C11 1.385(6) . ?
C10 H10 0.9300 . ?
C11 C12 1.369(9) . ?
C11 H11 0.9300 . ?
C12 H12 0.9300 . ?

loop_
_geom_torsion_atom_site_label_1
_geom_torsion_atom_site_label_2
_geom_torsion_atom_site_label_3
_geom_torsion_atom_site_label_4
_geom_torsion
_geom_torsion_site_symmetry_1
_geom_torsion_site_symmetry_2
_geom_torsion_site_symmetry_3
_geom_torsion_site_symmetry_4
_geom_torsion_publ_flag
N1 N1 C1 C2 -168.3(9) 3_656 . . . ?
N1 N1 C1 C6 19.1(12) 3_656 . . . ?
C6 C1 C2 C3 -0.8(12) . . . . ?
N1 C1 C2 C3 -173.4(7) . . . . ?
C1 C2 C3 C4 2.2(12) . . . . ?
C2 C3 C4 C5 -0.5(12) . . . . ?
C3 C4 C5 C6 -2.7(12) . . . . ?
C4 C5 C6 C1 4.2(13) . . . . ?
C2 C1 C6 C5 -2.4(13) . . . . ?
N1 C1 C6 C5 169.9(7) . . . . ?
N2 N2 C7 C12 172.4(7) 3_757 . . . ?
N2 N2 C7 C8 -13.7(11) 3_757 . . . ?
C12 C7 C8 C9 1.9(11) . . . . ?
N2 C7 C8 C9 -171.7(7) . . . . ?
C7 C8 C9 C10 -2.2(12) . . . . ?
C8 C9 C10 C11 2.3(11) . . . . ?
C9 C10 C11 C12 -2.1(11) . . . . ?
C10 C11 C12 C7 1.7(12) . . . . ?
C8 C7 C12 C11 -1.6(11) . . . . ?
N2 C7 C12 C11 172.5(7) . . . . ?
